data_4076488
loop_
_publ_author_name
'Yang, Ying'
'Zhao, Na'
'Zhu, Hongping'
'Roesky, Herbert W.'

_publ_section_title
;
 Syntheses and Reactions of Derivatives of
 (Pyrrolylaldiminato)germanium(II) and -Aluminum(III)
;
_journal_issue 5
_journal_name_full Organometallics
_journal_page_first 1958
_journal_paper_doi 10.1021/om201252k
_journal_volume 31
_journal_year 2012
_chemical_formula_sum 'C22 H32 Al Cl N2'
_chemical_formula_weight 386.93
_chemical_name_common LAlMe(Cl)
_space_group_IT_number 33
_symmetry_cell_setting orthorhombic
_symmetry_space_group_name_Hall 'P 2c -2n'
_symmetry_space_group_name_H-M 'P n a 21'
_atom_sites_solution_hydrogens geom
_atom_sites_solution_primary direct
_atom_sites_solution_secondary difmap
_audit_creation_method SHELXL-97
_cell_angle_alpha 90.00
_cell_angle_beta 90.00
_cell_angle_gamma 90.00
_cell_formula_units_Z 4
_cell_length_a 20.471(4)
_cell_length_b 10.096(2)
_cell_length_c 11.032(2)
_cell_measurement_reflns_used 17193
_cell_measurement_temperature 173(2)
_cell_measurement_theta_max 54.96
_cell_measurement_theta_min 6.77
_cell_volume 2280.0(8)
_computing_cell_refinement RAPID-AUTO
_computing_data_collection 'RAPID-AUTO (Rigaku Corporation, 1998)'
_computing_data_reduction 'CrystalStructure (Rigaku/MSC and Rigaku Corporation, 2002)'
_computing_molecular_graphics 'Bruker SHELXTL'
_computing_publication_material 'Bruker SHELXTL'
_computing_structure_refinement 'SHELXL-97 (Sheldrick, 1997)'
_computing_structure_solution 'SHELXS-97 (Sheldrick, 1990)'
_diffrn_ambient_temperature 173(2)
_diffrn_measured_fraction_theta_full 0.992
_diffrn_measured_fraction_theta_max 0.992
_diffrn_measurement_device_type 'Rigaku RAXIS-RAPID'
_diffrn_measurement_method '\w scan'
_diffrn_radiation_monochromator graphite
_diffrn_radiation_source 'Rotating Anode'
_diffrn_radiation_type MoK\a
_diffrn_radiation_wavelength 0.71073
_diffrn_reflns_av_R_equivalents 0.0403
_diffrn_reflns_av_sigmaI/netI 0.0345
_diffrn_reflns_limit_h_max 25
_diffrn_reflns_limit_h_min -26
_diffrn_reflns_limit_k_max 12
_diffrn_reflns_limit_k_min -13
_diffrn_reflns_limit_l_max 14
_diffrn_reflns_limit_l_min -14
_diffrn_reflns_number 21295
_diffrn_reflns_theta_full 27.47
_diffrn_reflns_theta_max 27.47
_diffrn_reflns_theta_min 3.38
_exptl_absorpt_coefficient_mu 0.214
_exptl_absorpt_correction_T_max 0.9789
_exptl_absorpt_correction_T_min 0.9789
_exptl_absorpt_correction_type multi-scan
_exptl_absorpt_process_details 'ABSCOR (Higashi, 1995)'
_exptl_crystal_colour Colorless
_exptl_crystal_density_diffrn 1.127
_exptl_crystal_density_method 'not measured'
_exptl_crystal_description Block
_exptl_crystal_F_000 832
_exptl_crystal_size_max 0.10
_exptl_crystal_size_mid 0.10
_exptl_crystal_size_min 0.10
_refine_diff_density_max 0.317
_refine_diff_density_min -0.183
_refine_diff_density_rms 0.040
_refine_ls_abs_structure_details 'Flack H D (1983), Acta Cryst. A39, 876-881'
_refine_ls_abs_structure_Flack 0.09(7)
_refine_ls_extinction_method none
_refine_ls_goodness_of_fit_ref 1.077
_refine_ls_hydrogen_treatment constr
_refine_ls_matrix_type full
_refine_ls_number_parameters 262
_refine_ls_number_reflns 5174
_refine_ls_number_restraints 15
_refine_ls_restrained_S_all 1.082
_refine_ls_R_factor_all 0.0466
_refine_ls_R_factor_gt 0.0370
_refine_ls_shift/su_max 0.001
_refine_ls_shift/su_mean 0.000
_refine_ls_structure_factor_coef Fsqd
_refine_ls_weighting_details 'calc w=1/[\s^2^(Fo^2^)+(0.0602P)^2^+0.1452P] where P=(Fo^2^+2Fc^2^)/3'
_refine_ls_weighting_scheme calc
_refine_ls_wR_factor_gt 0.0968
_refine_ls_wR_factor_ref 0.1057
_reflns_number_gt 4460
_reflns_number_total 5174
_reflns_threshold_expression >2sigma(I)
_cod_data_source_file om201252k_si_002.cif
_cod_data_source_block yy114a
_cod_original_cell_volume 2280.2(8)
_cod_original_sg_symbol_H-M Pna2(1)
_cod_database_code 4076488

loop_
_symmetry_equiv_pos_as_xyz
'x, y, z'
'-x, -y, z+1/2'
'x+1/2, -y+1/2, z'
'-x+1/2, y+1/2, z+1/2'

loop_
_atom_site_label
_atom_site_type_symbol
_atom_site_fract_x
_atom_site_fract_y
_atom_site_fract_z
_atom_site_U_iso_or_equiv
_atom_site_adp_type
_atom_site_occupancy
_atom_site_symmetry_multiplicity
_atom_site_calc_flag
_atom_site_refinement_flags
_atom_site_disorder_assembly
_atom_site_disorder_group
Al1 Al 0.749912(18) 0.89619(4) 0.42585(4) 0.03698(9) Uani 1 1 d D . .
Cl1 Cl 0.72606(3) 0.94737(7) 0.60411(5) 0.05435(17) Uani 0.6799(11) 1 d PDU A 2
C22 C 0.73129(13) 0.7231(2) 0.3958(3) 0.0581(8) Uani 0.6799(11) 1 d PDU A 2
H22A H 0.7532 0.6952 0.3210 0.087 Uiso 0.6799(11) 1 calc PR A 2
H22B H 0.6840 0.7122 0.3867 0.087 Uiso 0.6799(11) 1 calc PR A 2
H22C H 0.7467 0.6685 0.4635 0.087 Uiso 0.6799(11) 1 calc PR A 2
Cl1' Cl 0.72836(8) 0.69957(12) 0.39567(17) 0.0538(4) Uani 0.3201(11) 1 d PDU A 1
C22' C 0.7231(4) 0.9235(8) 0.5824(5) 0.072(2) Uani 0.3201(11) 1 d PDU A 1
H22D H 0.6808 0.8803 0.5951 0.108 Uiso 0.3201(11) 1 calc PR A 1
H22E H 0.7187 1.0188 0.5973 0.108 Uiso 0.3201(11) 1 calc PR A 1
H22F H 0.7553 0.8861 0.6383 0.108 Uiso 0.3201(11) 1 calc PR A 1
N1 N 0.70770(5) 1.01784(9) 0.31396(9) 0.0268(2) Uani 1 1 d . A .
N2 N 0.83065(5) 0.96365(9) 0.36610(9) 0.0286(2) Uani 1 1 d . A .
C1 C 0.75149(6) 1.08705(12) 0.25556(12) 0.0300(3) Uani 1 1 d . . .
H1 H 0.7389 1.1524 0.1982 0.036 Uiso 1 1 calc R A .
C2 C 0.81784(6) 1.06191(12) 0.28024(11) 0.0310(3) Uani 1 1 d . A .
C3 C 0.87631(7) 1.11134(14) 0.23573(13) 0.0412(3) Uani 1 1 d . . .
H2 H 0.8814 1.1787 0.1763 0.049 Uiso 1 1 calc R A .
C4 C 0.92590(6) 1.04327(14) 0.29488(13) 0.0398(3) Uani 1 1 d . A .
H3 H 0.9715 1.0556 0.2833 0.048 Uiso 1 1 calc R . .
C5 C 0.89667(6) 0.95313(11) 0.37462(11) 0.0300(3) Uani 1 1 d . . .
C6 C 0.93038(6) 0.85322(13) 0.45474(12) 0.0346(3) Uani 1 1 d . A .
C7 C 0.99652(9) 0.9047(2) 0.4938(2) 0.0780(6) Uani 1 1 d . . .
H7A H 1.0223 0.9275 0.4219 0.117 Uiso 1 1 calc R A .
H7B H 1.0193 0.8363 0.5404 0.117 Uiso 1 1 calc R . .
H7C H 0.9907 0.9837 0.5443 0.117 Uiso 1 1 calc R . .
C8 C 0.93871(11) 0.72567(16) 0.38450(17) 0.0648(5) Uani 1 1 d . . .
H8A H 0.8958 0.6926 0.3594 0.097 Uiso 1 1 calc R A .
H8B H 0.9601 0.6596 0.4360 0.097 Uiso 1 1 calc R . .
H8C H 0.9656 0.7422 0.3126 0.097 Uiso 1 1 calc R . .
C9 C 0.89024(9) 0.8251(2) 0.56897(16) 0.0671(5) Uani 1 1 d . . .
H9A H 0.8801 0.9088 0.6099 0.101 Uiso 1 1 calc R A .
H9B H 0.9154 0.7682 0.6237 0.101 Uiso 1 1 calc R . .
H9C H 0.8495 0.7804 0.5465 0.101 Uiso 1 1 calc R . .
C10 C 0.63912(6) 1.04036(12) 0.29406(11) 0.0292(3) Uani 1 1 d . . .
C11 C 0.60721(6) 1.13844(12) 0.36273(12) 0.0329(3) Uani 1 1 d . A .
C12 C 0.54034(7) 1.15552(14) 0.34276(14) 0.0402(3) Uani 1 1 d . . .
H12 H 0.5172 1.2198 0.3887 0.048 Uiso 1 1 calc R A .
C13 C 0.50698(6) 1.08094(14) 0.25758(15) 0.0443(4) Uani 1 1 d . A .
H13 H 0.4616 1.0950 0.2452 0.053 Uiso 1 1 calc R . .
C14 C 0.53965(7) 0.98595(13) 0.19039(15) 0.0413(3) Uani 1 1 d . . .
H14 H 0.5164 0.9359 0.1316 0.050 Uiso 1 1 calc R A .
C15 C 0.60645(6) 0.96244(11) 0.20765(13) 0.0326(3) Uani 1 1 d . A .
C16 C 0.64138(7) 0.85777(13) 0.13238(14) 0.0422(4) Uani 1 1 d . . .
H16 H 0.6856 0.8438 0.1687 0.051 Uiso 1 1 calc R A .
C17 C 0.65105(11) 0.9057(2) 0.00070(18) 0.0657(5) Uani 1 1 d . A .
H17A H 0.6087 0.9304 -0.0340 0.099 Uiso 1 1 calc R . .
H17B H 0.6705 0.8344 -0.0476 0.099 Uiso 1 1 calc R . .
H17C H 0.6801 0.9828 0.0001 0.099 Uiso 1 1 calc R . .
C18 C 0.60596(9) 0.72443(15) 0.1326(2) 0.0656(5) Uani 1 1 d . A .
H18A H 0.5639 0.7336 0.0912 0.098 Uiso 1 1 calc R . .
H18B H 0.5987 0.6958 0.2164 0.098 Uiso 1 1 calc R . .
H18C H 0.6327 0.6584 0.0904 0.098 Uiso 1 1 calc R . .
C19 C 0.64393(7) 1.22696(13) 0.45150(13) 0.0378(3) Uani 1 1 d . . .
H19 H 0.6878 1.1861 0.4656 0.045 Uiso 1 1 calc R A .
C20 C 0.65517(9) 1.36425(14) 0.39724(16) 0.0525(4) Uani 1 1 d . A .
H20A H 0.6795 1.3558 0.3211 0.079 Uiso 1 1 calc R . .
H20B H 0.6803 1.4184 0.4543 0.079 Uiso 1 1 calc R . .
H20C H 0.6130 1.4067 0.3815 0.079 Uiso 1 1 calc R . .
C21 C 0.60955(9) 1.23706(17) 0.57483(15) 0.0574(4) Uani 1 1 d . A .
H21A H 0.6370 1.2873 0.6312 0.086 Uiso 1 1 calc R . .
H21B H 0.6021 1.1479 0.6072 0.086 Uiso 1 1 calc R . .
H21C H 0.5676 1.2824 0.5648 0.086 Uiso 1 1 calc R . .

loop_
_atom_site_aniso_label
_atom_site_aniso_U_11
_atom_site_aniso_U_22
_atom_site_aniso_U_33
_atom_site_aniso_U_23
_atom_site_aniso_U_13
_atom_site_aniso_U_12
Al1 0.02961(15) 0.03878(17) 0.04255(19) 0.01712(18) -0.00106(16) -0.00411(15)
Cl1 0.0632(3) 0.0688(4) 0.0311(2) 0.0090(3) 0.0077(3) 0.0135(3)
C22 0.0567(12) 0.0178(8) 0.100(2) 0.0211(11) -0.0278(13) -0.0185(8)
Cl1' 0.0631(8) 0.0180(5) 0.0801(10) 0.0122(5) -0.0162(7) -0.0123(5)
C22' 0.098(4) 0.073(4) 0.046(3) 0.034(3) 0.015(3) 0.009(3)
N1 0.0275(4) 0.0247(4) 0.0281(5) 0.0018(4) -0.0007(4) -0.0012(4)
N2 0.0291(4) 0.0281(4) 0.0286(5) 0.0040(4) 0.0007(4) -0.0006(4)
C1 0.0311(6) 0.0288(5) 0.0300(6) 0.0060(5) 0.0009(5) 0.0006(5)
C2 0.0307(6) 0.0317(5) 0.0305(6) 0.0061(5) 0.0026(5) -0.0039(5)
C3 0.0333(6) 0.0478(7) 0.0425(7) 0.0164(6) 0.0045(6) -0.0035(6)
C4 0.0288(6) 0.0492(7) 0.0415(7) 0.0054(6) 0.0028(5) -0.0036(6)
C5 0.0296(5) 0.0322(5) 0.0281(6) -0.0031(5) -0.0028(5) -0.0007(5)
C6 0.0337(6) 0.0379(6) 0.0323(6) 0.0006(5) -0.0049(5) 0.0016(5)
C7 0.0640(10) 0.0744(11) 0.0955(14) 0.0186(10) -0.0444(10) -0.0085(9)
C8 0.0949(12) 0.0478(8) 0.0517(10) -0.0068(7) -0.0131(9) 0.0245(8)
C9 0.0742(10) 0.0813(11) 0.0458(9) 0.0243(8) 0.0123(8) 0.0324(9)
C10 0.0274(5) 0.0273(5) 0.0330(6) 0.0062(5) 0.0016(5) -0.0014(5)
C11 0.0330(6) 0.0310(5) 0.0346(6) 0.0059(5) 0.0081(5) 0.0006(5)
C12 0.0334(6) 0.0395(6) 0.0476(8) 0.0066(6) 0.0108(6) 0.0049(5)
C13 0.0244(6) 0.0479(7) 0.0607(9) 0.0166(7) 0.0034(6) -0.0014(6)
C14 0.0321(6) 0.0406(6) 0.0513(8) 0.0059(7) -0.0025(6) -0.0086(6)
C15 0.0304(6) 0.0290(5) 0.0384(6) 0.0023(5) -0.0020(5) -0.0043(5)
C16 0.0414(7) 0.0350(6) 0.0501(8) -0.0089(6) -0.0066(6) -0.0021(6)
C17 0.0783(12) 0.0651(10) 0.0539(10) -0.0107(9) 0.0106(9) 0.0054(10)
C18 0.0665(10) 0.0353(7) 0.0949(14) -0.0133(8) -0.0083(10) -0.0082(7)
C19 0.0392(6) 0.0360(6) 0.0381(7) -0.0035(5) 0.0085(5) 0.0019(5)
C20 0.0616(9) 0.0398(7) 0.0561(10) -0.0055(7) 0.0076(8) -0.0104(6)
C21 0.0636(9) 0.0615(9) 0.0471(9) -0.0150(8) 0.0196(7) -0.0110(8)

loop_
_atom_type_symbol
_atom_type_description
_atom_type_scat_dispersion_real
_atom_type_scat_dispersion_imag
_atom_type_scat_source
C C 0.0033 0.0016 'International Tables Vol C Tables 4.2.6.8 and 6.1.1.4'
H H 0.0000 0.0000 'International Tables Vol C Tables 4.2.6.8 and 6.1.1.4'
N N 0.0061 0.0033 'International Tables Vol C Tables 4.2.6.8 and 6.1.1.4'
Al Al 0.0645 0.0514 'International Tables Vol C Tables 4.2.6.8 and 6.1.1.4'
Cl Cl 0.1484 0.1585 'International Tables Vol C Tables 4.2.6.8 and 6.1.1.4'

loop_
_geom_angle_atom_site_label_1
_geom_angle_atom_site_label_2
_geom_angle_atom_site_label_3
_geom_angle
C22 Al1 C22' 104.7(3)
C22 Al1 N2 117.52(10)
C22' Al1 N2 122.2(3)
C22 Al1 N1 113.46(11)
C22' Al1 N1 111.7(3)
N2 Al1 N1 86.56(5)
C22 Al1 Cl1' 1.22(14)
C22' Al1 Cl1' 103.5(3)
N2 Al1 Cl1' 118.31(6)
N1 Al1 Cl1' 114.26(6)
C22 Al1 Cl1 111.09(11)
C22' Al1 Cl1 6.7(3)
N2 Al1 Cl1 116.08(4)
N1 Al1 Cl1 109.71(4)
Cl1' Al1 Cl1 109.88(6)
Al1 C22 H22A 109.5
Al1 C22 H22B 109.5
H22A C22 H22B 109.5
Al1 C22 H22C 109.5
H22A C22 H22C 109.5
H22B C22 H22C 109.5
Al1 C22' H22D 109.5
Al1 C22' H22E 109.5
H22D C22' H22E 109.5
Al1 C22' H22F 109.5
H22D C22' H22F 109.5
H22E C22' H22F 109.5
C1 N1 C10 120.64(10)
C1 N1 Al1 110.25(8)
C10 N1 Al1 129.08(8)
C5 N2 C2 106.81(10)
C5 N2 Al1 144.18(8)
C2 N2 Al1 109.01(8)
N1 C1 C2 118.03(11)
N1 C1 H1 121.0
C2 C1 H1 121.0
C3 C2 N2 109.50(11)
C3 C2 C1 134.36(12)
N2 C2 C1 116.12(11)
C2 C3 C4 106.65(12)
C2 C3 H2 126.7
C4 C3 H2 126.7
C3 C4 C5 107.73(12)
C3 C4 H3 126.1
C5 C4 H3 126.1
N2 C5 C4 109.31(10)
N2 C5 C6 123.21(10)
C4 C5 C6 127.41(11)
C5 C6 C8 108.71(11)
C5 C6 C7 110.26(12)
C8 C6 C7 109.73(14)
C5 C6 C9 111.15(11)
C8 C6 C9 108.93(14)
C7 C6 C9 108.04(14)
C6 C7 H7A 109.5
C6 C7 H7B 109.5
H7A C7 H7B 109.5
C6 C7 H7C 109.5
H7A C7 H7C 109.5
H7B C7 H7C 109.5
C6 C8 H8A 109.5
C6 C8 H8B 109.5
H8A C8 H8B 109.5
C6 C8 H8C 109.5
H8A C8 H8C 109.5
H8B C8 H8C 109.5
C6 C9 H9A 109.5
C6 C9 H9B 109.5
H9A C9 H9B 109.5
C6 C9 H9C 109.5
H9A C9 H9C 109.5
H9B C9 H9C 109.5
C15 C10 C11 122.55(11)
C15 C10 N1 118.64(10)
C11 C10 N1 118.80(11)
C12 C11 C10 117.17(12)
C12 C11 C19 120.81(12)
C10 C11 C19 121.98(11)
C13 C12 C11 121.54(13)
C13 C12 H12 119.2
C11 C12 H12 119.2
C12 C13 C14 120.14(12)
C12 C13 H13 119.9
C14 C13 H13 119.9
C13 C14 C15 121.07(13)
C13 C14 H14 119.5
C15 C14 H14 119.5
C14 C15 C10 117.51(12)
C14 C15 C16 120.13(12)
C10 C15 C16 122.34(11)
C15 C16 C18 112.80(13)
C15 C16 C17 110.85(12)
C18 C16 C17 109.76(15)
C15 C16 H16 107.7
C18 C16 H16 107.7
C17 C16 H16 107.7
C16 C17 H17A 109.5
C16 C17 H17B 109.5
H17A C17 H17B 109.5
C16 C17 H17C 109.5
H17A C17 H17C 109.5
H17B C17 H17C 109.5
C16 C18 H18A 109.5
C16 C18 H18B 109.5
H18A C18 H18B 109.5
C16 C18 H18C 109.5
H18A C18 H18C 109.5
H18B C18 H18C 109.5
C11 C19 C20 110.78(12)
C11 C19 C21 112.48(12)
C20 C19 C21 110.86(12)
C11 C19 H19 107.5
C20 C19 H19 107.5
C21 C19 H19 107.5
C19 C20 H20A 109.5
C19 C20 H20B 109.5
H20A C20 H20B 109.5
C19 C20 H20C 109.5
H20A C20 H20C 109.5
H20B C20 H20C 109.5
C19 C21 H21A 109.5
C19 C21 H21B 109.5
H21A C21 H21B 109.5
C19 C21 H21C 109.5
H21A C21 H21C 109.5
H21B C21 H21C 109.5

loop_
_geom_bond_atom_site_label_1
_geom_bond_atom_site_label_2
_geom_bond_distance
Al1 C22 1.819(2)
Al1 C22' 1.833(6)
Al1 N2 1.9053(11)
Al1 N1 1.9440(11)
Al1 Cl1' 2.0607(14)
Al1 Cl1 2.0911(9)
C22 H22A 0.9800
C22 H22B 0.9800
C22 H22C 0.9800
C22' H22D 0.9800
C22' H22E 0.9800
C22' H22F 0.9800
N1 C1 1.3065(16)
N1 C10 1.4390(15)
N2 C5 1.3590(16)
N2 C2 1.3966(16)
C1 C2 1.4084(17)
C1 H1 0.9500
C2 C3 1.3867(18)
C3 C4 1.389(2)
C3 H2 0.9500
C4 C5 1.4001(18)
C4 H3 0.9500
C5 C6 1.5083(17)
C6 C8 1.513(2)
C6 C7 1.513(2)
C6 C9 1.531(2)
C7 H7A 0.9800
C7 H7B 0.9800
C7 H7C 0.9800
C8 H8A 0.9800
C8 H8B 0.9800
C8 H8C 0.9800
C9 H9A 0.9800
C9 H9B 0.9800
C9 H9C 0.9800
C10 C15 1.4053(18)
C10 C11 1.4076(18)
C11 C12 1.3972(19)
C11 C19 1.5240(19)
C12 C13 1.384(2)
C12 H12 0.9500
C13 C14 1.384(2)
C13 H13 0.9500
C14 C15 1.4008(19)
C14 H14 0.9500
C15 C16 1.5225(19)
C16 C18 1.529(2)
C16 C17 1.544(3)
C16 H16 1.0000
C17 H17A 0.9800
C17 H17B 0.9800
C17 H17C 0.9800
C18 H18A 0.9800
C18 H18B 0.9800
C18 H18C 0.9800
C19 C20 1.527(2)
C19 C21 1.535(2)
C19 H19 1.0000
C20 H20A 0.9800
C20 H20B 0.9800
C20 H20C 0.9800
C21 H21A 0.9800
C21 H21B 0.9800
C21 H21C 0.9800
